data_7056216
loop_
_publ_author_name
'Pog\'any, Luk\'a\<s'
'Moncol, Jan'
'Pavlik, Jan'
'Salitros, Ivan'

_publ_section_title
;
 Series of High Spin Mononuclear Iron(III) Complexes with Schiff Base
 ligands derived from 2-hydroxybenzophenones
;
_journal_name_full 'New J. Chem.'
_journal_paper_doi 10.1039/C7NJ00617A
_journal_year 2017
_chemical_formula_moiety 'C31 H25 Cl2 Fe N4 O3'
_chemical_formula_sum 'C31 H25 Cl2 Fe N4 O3'
_chemical_formula_weight 628.30
_space_group_crystal_system monoclinic
_space_group_IT_number 14
_space_group_name_Hall '-P 2yn'
_space_group_name_H-M_alt 'P 1 21/n 1'
_symmetry_space_group_name_Hall '-P 2yn'
_symmetry_space_group_name_H-M 'P 1 21/n 1'
_atom_sites_solution_hydrogens geom
_atom_sites_solution_primary iterative
_audit_creation_date 2017-01-05
_audit_creation_method
;
Olex2 1.2
(compiled 2016.11.30 svn.r3356 for OlexSys, GUI svn.r5269)
;
_audit_update_record
;
2017-01-05 deposited with the CCDC.
2017-05-22 downloaded from the CCDC.
;
_cell_angle_alpha 90
_cell_angle_beta 95.402(2)
_cell_angle_gamma 90
_cell_formula_units_Z 4
_cell_length_a 9.4543(3)
_cell_length_b 15.3791(4)
_cell_length_c 19.5339(5)
_cell_measurement_reflns_used 73749
_cell_measurement_temperature 100
_cell_measurement_theta_max 72.13
_cell_measurement_theta_min 3.66
_cell_volume 2827.59(14)
_computing_cell_refinement 'STOE X-AREA'
_computing_data_collection 'STOE X-AREA'
_computing_data_reduction 'STOE X-RED'
_computing_molecular_graphics 'Olex2 (Dolomanov et al., 2009)'
_computing_publication_material 'Olex2 (Dolomanov et al., 2009)'
_computing_structure_refinement 'ShelXL (Sheldrick, 2015)'
_computing_structure_solution
;
Superflip (Palatinus & Chapuis, 2007;Palatinus & van der Lee, 2008;
Palatinus et al., 2012)
;
_diffrn_ambient_temperature 100
_diffrn_detector Pilatus300K
_diffrn_detector_area_resol_mean 5.81
_diffrn_detector_type STOE
_diffrn_measured_fraction_theta_full 0.993
_diffrn_measured_fraction_theta_max 0.979
_diffrn_measurement_device_type 'Stoe Stadivari with Xenocs Genix3D Cu HF'
_diffrn_measurement_method '\w scans'
_diffrn_radiation_collimation '0.6 mm diameter'
_diffrn_radiation_monochromator 'Graded multilayer mirror'
_diffrn_radiation_polarisn_norm 270
_diffrn_radiation_type 'Cu K\a'
_diffrn_radiation_wavelength 1.54186
_diffrn_reflns_av_R_equivalents 0.0302
_diffrn_reflns_av_unetI/netI 0.0224
_diffrn_reflns_Laue_measured_fraction_full 0.993
_diffrn_reflns_Laue_measured_fraction_max 0.979
_diffrn_reflns_limit_h_max 10
_diffrn_reflns_limit_h_min -11
_diffrn_reflns_limit_k_max 18
_diffrn_reflns_limit_k_min -13
_diffrn_reflns_limit_l_max 17
_diffrn_reflns_limit_l_min -23
_diffrn_reflns_number 43503
_diffrn_reflns_point_group_measured_fraction_full 0.993
_diffrn_reflns_point_group_measured_fraction_max 0.979
_diffrn_reflns_theta_full 67.686
_diffrn_reflns_theta_max 71.286
_diffrn_reflns_theta_min 3.664
_diffrn_source 'Genix3D Cu HF'
_diffrn_source_current 0.600
_diffrn_source_power 0.030
_diffrn_source_voltage 50
_exptl_absorpt_coefficient_mu 6.350
_exptl_absorpt_correction_T_max 0.601
_exptl_absorpt_correction_T_min 0.455
_exptl_absorpt_correction_type multi-scan
_exptl_absorpt_process_details X-AREA
_exptl_crystal_colour 'reddish black'
_exptl_crystal_colour_modifier reddish
_exptl_crystal_colour_primary black
_exptl_crystal_density_diffrn 1.476
_exptl_crystal_description block
_exptl_crystal_F_000 1292
_exptl_crystal_size_max 0.23
_exptl_crystal_size_mid 0.12
_exptl_crystal_size_min 0.05
_refine_diff_density_max 0.450
_refine_diff_density_min -0.506
_refine_diff_density_rms 0.063
_refine_ls_extinction_method none
_refine_ls_goodness_of_fit_ref 1.077
_refine_ls_hydrogen_treatment constr
_refine_ls_matrix_type full
_refine_ls_number_parameters 370
_refine_ls_number_reflns 5378
_refine_ls_number_restraints 0
_refine_ls_restrained_S_all 1.077
_refine_ls_R_factor_all 0.0362
_refine_ls_R_factor_gt 0.0328
_refine_ls_shift/su_max 0.002
_refine_ls_shift/su_mean 0.000
_refine_ls_structure_factor_coef Fsqd
_refine_ls_weighting_details 'w=1/[\s^2^(Fo^2^)+(0.0695P)^2^] where P=(Fo^2^+2Fc^2^)/3'
_refine_ls_weighting_scheme calc
_refine_ls_wR_factor_gt 0.0941
_refine_ls_wR_factor_ref 0.0984
_reflns_Friedel_coverage 0.000
_reflns_number_gt 4720
_reflns_number_total 5378
_reflns_threshold_expression 'I > 2\s(I)'
_cod_data_source_file c7nj00617a2.cif
_cod_data_source_block lp240-5
_cod_database_code 7056216
_shelx_space_group_comment
;
The symmetry employed for this shelxl refinement is uniquely defined
by the following loop, which should always be used as a source of
symmetry information in preference to the above space-group names.
They are only intended as comments.
;
_shelx_estimated_absorpt_t_max 0.742
_shelx_estimated_absorpt_t_min 0.323
_olex2_refinement_description
;
1. Fixed Uiso
 At 1.2 times of:
  All C(H) groups, All C(H,H) groups, All N(H) groups
2.a Ternary CH refined with riding coordinates:
 N2(H2)
2.b Secondary CH2 refined with riding coordinates:
 C14(H14A,H14B), C15(H15A,H15B), C16(H16A,H16B), C17(H17A,H17B)
2.c Aromatic/amide H refined with riding coordinates:
 C2(H2A), C3(H3), C5(H5), C9(H9), C10(H10), C11(H11), C12(H12), C13(H13),
 C20(H20), C21(H21), C22(H22), C23(H23), C24(H24), C26(H26), C28(H28), C29(H29)
;
_shelx_shelxl_version_number 2016/6
_olex2_submission_special_instructions 'No special instructions were received'

loop_
_space_group_symop_operation_xyz
'x, y, z'
'-x+1/2, y+1/2, -z+1/2'
'-x, -y, -z'
'x-1/2, -y-1/2, z-1/2'

loop_
_atom_site_label
_atom_site_type_symbol
_atom_site_fract_x
_atom_site_fract_y
_atom_site_fract_z
_atom_site_U_iso_or_equiv
_atom_site_adp_type
_atom_site_occupancy
_atom_site_site_symmetry_order
_atom_site_calc_flag
_atom_site_refinement_flags_posn
Fe1 Fe 0.44362(3) 0.85096(2) 0.54259(2) 0.02370(10) Uani 1 1 d .
Cl1 Cl -0.08402(6) 0.75041(4) 0.27991(3) 0.04175(15) Uani 1 1 d .
Cl2 Cl 0.14356(5) 0.41743(3) 0.60193(3) 0.03637(14) Uani 1 1 d .
O1 O 0.33306(14) 0.92549(8) 0.47504(7) 0.0268(3) Uani 1 1 d .
O2 O 0.27998(15) 0.78000(9) 0.54727(7) 0.0276(3) Uani 1 1 d .
O3 O 0.2890(2) 1.01032(14) 0.69275(12) 0.0611(6) Uani 1 1 d .
N1 N 0.51072(17) 0.79340(10) 0.44904(8) 0.0242(3) Uani 1 1 d .
N2 N 0.66472(17) 0.88999(10) 0.54456(9) 0.0261(3) Uani 1 1 d .
H2 H 0.667229 0.954991 0.545431 0.031 Uiso 1 1 calc R
N3 N 0.55600(18) 0.74328(10) 0.59833(8) 0.0254(3) Uani 1 1 d .
N4 N 0.4309(2) 0.93085(12) 0.62209(10) 0.0362(4) Uani 1 1 d .
C1 C 0.2428(2) 0.88657(12) 0.42885(10) 0.0260(4) Uani 1 1 d .
C2 C 0.1033(2) 0.91808(14) 0.41627(11) 0.0316(4) Uani 1 1 d .
H2A H 0.076632 0.968898 0.439526 0.038 Uiso 1 1 calc R
C3 C 0.0040(2) 0.87701(15) 0.37092(12) 0.0339(5) Uani 1 1 d .
H3 H -0.089727 0.899571 0.363292 0.041 Uiso 1 1 calc R
C4 C 0.0413(2) 0.80292(14) 0.33662(11) 0.0318(4) Uani 1 1 d .
C5 C 0.1794(2) 0.77289(13) 0.34385(11) 0.0289(4) Uani 1 1 d .
H5 H 0.205403 0.724293 0.317750 0.035 Uiso 1 1 calc R
C6 C 0.2816(2) 0.81396(12) 0.38969(10) 0.0253(4) Uani 1 1 d .
C7 C 0.4296(2) 0.78432(12) 0.39280(10) 0.0248(4) Uani 1 1 d .
C8 C 0.4813(2) 0.75043(13) 0.32782(10) 0.0255(4) Uani 1 1 d .
C9 C 0.5038(2) 0.80874(15) 0.27577(11) 0.0342(5) Uani 1 1 d .
H9 H 0.482529 0.868628 0.280873 0.041 Uiso 1 1 calc R
C10 C 0.5577(3) 0.77925(18) 0.21598(12) 0.0414(5) Uani 1 1 d .
H10 H 0.574904 0.819370 0.180740 0.050 Uiso 1 1 calc R
C11 C 0.5861(2) 0.69192(17) 0.20766(11) 0.0384(5) Uani 1 1 d .
H11 H 0.622324 0.672153 0.166670 0.046 Uiso 1 1 calc R
C12 C 0.5619(3) 0.63335(16) 0.25895(13) 0.0394(5) Uani 1 1 d .
H12 H 0.580721 0.573266 0.253062 0.047 Uiso 1 1 calc R
C13 C 0.5100(3) 0.66252(14) 0.31925(12) 0.0344(5) Uani 1 1 d .
H13 H 0.494031 0.622316 0.354641 0.041 Uiso 1 1 calc R
C14 C 0.6642(2) 0.77947(13) 0.45176(10) 0.0267(4) Uani 1 1 d .
H14A H 0.693412 0.770085 0.404963 0.032 Uiso 1 1 calc R
H14B H 0.692257 0.727977 0.480282 0.032 Uiso 1 1 calc R
C15 C 0.7338(2) 0.86158(13) 0.48361(11) 0.0275(4) Uani 1 1 d .
H15A H 0.835627 0.850061 0.497113 0.033 Uiso 1 1 calc R
H15B H 0.727398 0.908758 0.448974 0.033 Uiso 1 1 calc R
C16 C 0.7335(2) 0.85913(12) 0.61132(11) 0.0284(4) Uani 1 1 d .
H16A H 0.695763 0.892040 0.649170 0.034 Uiso 1 1 calc R
H16B H 0.837147 0.869711 0.613391 0.034 Uiso 1 1 calc R
C17 C 0.7062(2) 0.76261(13) 0.62044(11) 0.0285(4) Uani 1 1 d .
H17A H 0.768516 0.728360 0.592632 0.034 Uiso 1 1 calc R
H17B H 0.728000 0.746260 0.669307 0.034 Uiso 1 1 calc R
C18 C 0.5112(2) 0.66450(12) 0.60421(9) 0.0235(4) Uani 1 1 d .
C19 C 0.6131(2) 0.59380(12) 0.62941(10) 0.0241(4) Uani 1 1 d .
C20 C 0.6507(3) 0.58271(13) 0.69926(11) 0.0329(4) Uani 1 1 d .
H20 H 0.607885 0.617859 0.731563 0.039 Uiso 1 1 calc R
C21 C 0.7508(3) 0.52043(14) 0.72223(13) 0.0390(5) Uani 1 1 d .
H21 H 0.777587 0.513913 0.770063 0.047 Uiso 1 1 calc R
C22 C 0.8112(2) 0.46815(14) 0.67555(14) 0.0381(5) Uani 1 1 d .
H22 H 0.880971 0.426354 0.691075 0.046 Uiso 1 1 calc R
C23 C 0.7697(2) 0.47678(13) 0.60583(13) 0.0356(5) Uani 1 1 d .
H23 H 0.808738 0.439323 0.573806 0.043 Uiso 1 1 calc R
C24 C 0.6720(2) 0.53952(13) 0.58268(11) 0.0288(4) Uani 1 1 d .
H24 H 0.645117 0.545611 0.534823 0.035 Uiso 1 1 calc R
C25 C 0.3632(2) 0.63887(12) 0.58612(10) 0.0244(4) Uani 1 1 d .
C26 C 0.3233(2) 0.55251(12) 0.59914(10) 0.0259(4) Uani 1 1 d .
H26 H 0.392921 0.512689 0.618323 0.031 Uiso 1 1 calc R
C27 C 0.1859(2) 0.52503(13) 0.58461(11) 0.0285(4) Uani 1 1 d .
C28 C 0.0815(2) 0.58176(13) 0.55643(11) 0.0295(4) Uani 1 1 d .
H28 H -0.013473 0.562273 0.546277 0.035 Uiso 1 1 calc R
C29 C 0.1176(2) 0.66623(13) 0.54350(10) 0.0276(4) Uani 1 1 d .
H29 H 0.046454 0.704634 0.523646 0.033 Uiso 1 1 calc R
C30 C 0.2564(2) 0.69756(12) 0.55874(9) 0.0242(4) Uani 1 1 d .
C31 C 0.3592(2) 0.96912(13) 0.65721(12) 0.0329(5) Uani 1 1 d .

loop_
_atom_site_aniso_label
_atom_site_aniso_U_11
_atom_site_aniso_U_22
_atom_site_aniso_U_33
_atom_site_aniso_U_23
_atom_site_aniso_U_13
_atom_site_aniso_U_12
Fe1 0.02480(17) 0.01817(15) 0.02801(17) 0.00181(12) 0.00177(12) 0.00100(11)
Cl1 0.0288(3) 0.0460(3) 0.0480(3) 0.0118(2) -0.0099(2) -0.0111(2)
Cl2 0.0280(3) 0.0226(2) 0.0580(3) 0.0069(2) 0.0013(2) -0.00259(17)
O1 0.0265(7) 0.0193(6) 0.0346(7) 0.0032(6) 0.0024(6) 0.0012(5)
O2 0.0268(7) 0.0214(6) 0.0349(7) 0.0054(6) 0.0038(6) 0.0014(5)
O3 0.0561(12) 0.0517(11) 0.0797(14) -0.0089(10) 0.0286(11) 0.0115(9)
N1 0.0220(8) 0.0203(7) 0.0296(8) 0.0010(6) -0.0005(6) 0.0015(6)
N2 0.0267(8) 0.0194(7) 0.0316(8) 0.0012(7) -0.0001(7) -0.0007(6)
N3 0.0271(8) 0.0228(8) 0.0260(8) 0.0018(6) 0.0003(6) 0.0001(6)
N4 0.0407(10) 0.0307(9) 0.0373(9) -0.0034(8) 0.0039(8) 0.0012(8)
C1 0.0240(9) 0.0229(9) 0.0310(10) 0.0081(8) 0.0029(7) 0.0006(7)
C2 0.0260(10) 0.0304(10) 0.0392(11) 0.0082(9) 0.0064(8) 0.0056(8)
C3 0.0228(10) 0.0394(11) 0.0400(11) 0.0128(10) 0.0047(8) 0.0016(8)
C4 0.0244(10) 0.0346(10) 0.0358(11) 0.0126(9) -0.0005(8) -0.0060(8)
C5 0.0275(10) 0.0269(9) 0.0316(10) 0.0064(8) -0.0016(8) -0.0023(8)
C6 0.0221(9) 0.0229(9) 0.0305(10) 0.0082(8) 0.0009(7) 0.0008(7)
C7 0.0256(10) 0.0186(8) 0.0298(9) 0.0046(8) 0.0011(7) -0.0006(7)
C8 0.0217(9) 0.0266(9) 0.0274(9) 0.0020(8) -0.0022(7) 0.0001(7)
C9 0.0320(11) 0.0365(11) 0.0338(11) 0.0075(9) 0.0009(8) 0.0022(9)
C10 0.0383(13) 0.0551(14) 0.0309(11) 0.0095(11) 0.0040(9) 0.0023(10)
C11 0.0275(11) 0.0579(14) 0.0295(10) -0.0064(10) 0.0005(8) -0.0011(10)
C12 0.0357(12) 0.0385(11) 0.0448(13) -0.0097(10) 0.0085(10) -0.0022(9)
C13 0.0387(12) 0.0287(10) 0.0368(11) 0.0008(9) 0.0092(9) 0.0008(9)
C14 0.0231(10) 0.0270(9) 0.0295(9) 0.0005(8) 0.0004(7) 0.0049(7)
C15 0.0227(9) 0.0267(9) 0.0329(10) 0.0042(8) 0.0007(7) 0.0018(7)
C16 0.0274(10) 0.0241(9) 0.0320(10) 0.0016(8) -0.0054(8) -0.0027(7)
C17 0.0272(10) 0.0256(9) 0.0311(10) 0.0035(8) -0.0060(8) -0.0006(7)
C18 0.0287(10) 0.0221(8) 0.0201(8) -0.0001(7) 0.0043(7) 0.0000(7)
C19 0.0240(9) 0.0204(8) 0.0278(9) 0.0013(7) 0.0014(7) -0.0015(7)
C20 0.0465(13) 0.0233(9) 0.0280(10) -0.0006(8) -0.0010(9) 0.0038(8)
C21 0.0497(14) 0.0253(10) 0.0389(12) 0.0062(9) -0.0126(10) -0.0028(9)
C22 0.0285(11) 0.0235(9) 0.0608(15) 0.0098(10) -0.0037(10) -0.0006(8)
C23 0.0310(11) 0.0251(9) 0.0527(13) 0.0010(9) 0.0138(10) 0.0021(8)
C24 0.0285(10) 0.0271(9) 0.0315(10) 0.0008(8) 0.0070(8) -0.0026(8)
C25 0.0258(10) 0.0237(9) 0.0237(9) -0.0004(7) 0.0027(7) 0.0013(7)
C26 0.0279(10) 0.0228(9) 0.0272(9) 0.0012(8) 0.0039(7) 0.0008(7)
C27 0.0288(10) 0.0226(9) 0.0342(10) 0.0013(8) 0.0043(8) -0.0010(7)
C28 0.0253(10) 0.0285(10) 0.0351(10) -0.0011(8) 0.0047(8) -0.0011(8)
C29 0.0269(10) 0.0264(9) 0.0295(10) 0.0025(8) 0.0029(8) 0.0040(8)
C30 0.0267(10) 0.0221(9) 0.0245(9) 0.0004(7) 0.0068(7) -0.0003(7)
C31 0.0320(11) 0.0251(9) 0.0410(11) 0.0005(9) 0.0008(9) 0.0003(8)

loop_
_atom_type_symbol
_atom_type_description
_atom_type_scat_dispersion_real
_atom_type_scat_dispersion_imag
_atom_type_scat_source
C C 0.0181 0.0091 'International Tables Vol C Tables 4.2.6.8 and 6.1.1.4'
H H 0.0000 0.0000 'International Tables Vol C Tables 4.2.6.8 and 6.1.1.4'
Cl Cl 0.3639 0.7018 'International Tables Vol C Tables 4.2.6.8 and 6.1.1.4'
Fe Fe -1.1336 3.1974 'International Tables Vol C Tables 4.2.6.8 and 6.1.1.4'
N N 0.0311 0.0180 'International Tables Vol C Tables 4.2.6.8 and 6.1.1.4'
O O 0.0492 0.0322 'International Tables Vol C Tables 4.2.6.8 and 6.1.1.4'

loop_
_geom_angle_atom_site_label_1
_geom_angle_atom_site_label_2
_geom_angle_atom_site_label_3
_geom_angle
O1 Fe1 N1 81.53(6)
O1 Fe1 N2 107.45(6)
O1 Fe1 N3 165.87(6)
O1 Fe1 N4 95.51(7)
O2 Fe1 O1 89.05(6)
O2 Fe1 N1 96.29(6)
O2 Fe1 N2 160.64(6)
O2 Fe1 N3 84.34(6)
O2 Fe1 N4 101.95(7)
N1 Fe1 N3 86.79(6)
N2 Fe1 N1 76.78(6)
N2 Fe1 N3 77.30(6)
N4 Fe1 N1 161.48(7)
N4 Fe1 N2 86.82(7)
N4 Fe1 N3 98.07(7)
C1 O1 Fe1 117.38(11)
C30 O2 Fe1 135.67(13)
C7 N1 Fe1 124.29(13)
C7 N1 C14 121.62(17)
C14 N1 Fe1 113.29(12)
Fe1 N2 H2 107.3
C15 N2 Fe1 113.70(12)
C15 N2 H2 107.3
C15 N2 C16 115.11(16)
C16 N2 Fe1 105.64(12)
C16 N2 H2 107.3
C17 N3 Fe1 113.57(12)
C18 N3 Fe1 127.07(14)
C18 N3 C17 118.53(17)
C31 N4 Fe1 148.18(19)
O1 C1 C2 119.80(18)
O1 C1 C6 122.65(17)
C2 C1 C6 117.54(19)
C1 C2 H2A 119.2
C3 C2 C1 121.7(2)
C3 C2 H2A 119.2
C2 C3 H3 120.1
C2 C3 C4 119.8(2)
C4 C3 H3 120.1
C3 C4 Cl1 120.02(16)
C5 C4 Cl1 119.35(18)
C5 C4 C3 120.5(2)
C4 C5 H5 119.9
C4 C5 C6 120.2(2)
C6 C5 H5 119.9
C1 C6 C7 120.99(18)
C5 C6 C1 120.01(18)
C5 C6 C7 118.87(18)
N1 C7 C6 119.39(18)
N1 C7 C8 123.11(18)
C6 C7 C8 117.35(17)
C9 C8 C7 118.78(18)
C9 C8 C13 119.67(19)
C13 C8 C7 121.54(18)
C8 C9 H9 120.1
C8 C9 C10 119.8(2)
C10 C9 H9 120.1
C9 C10 H10 119.8
C11 C10 C9 120.4(2)
C11 C10 H10 119.8
C10 C11 H11 120.0
C12 C11 C10 120.0(2)
C12 C11 H11 120.0
C11 C12 H12 120.0
C11 C12 C13 119.9(2)
C13 C12 H12 120.0
C8 C13 C12 120.2(2)
C8 C13 H13 119.9
C12 C13 H13 119.9
N1 C14 H14A 110.5
N1 C14 H14B 110.5
N1 C14 C15 106.33(15)
H14A C14 H14B 108.7
C15 C14 H14A 110.5
C15 C14 H14B 110.5
N2 C15 C14 111.50(16)
N2 C15 H15A 109.3
N2 C15 H15B 109.3
C14 C15 H15A 109.3
C14 C15 H15B 109.3
H15A C15 H15B 108.0
N2 C16 H16A 109.5
N2 C16 H16B 109.5
N2 C16 C17 110.54(16)
H16A C16 H16B 108.1
C17 C16 H16A 109.5
C17 C16 H16B 109.5
N3 C17 C16 109.41(16)
N3 C17 H17A 109.8
N3 C17 H17B 109.8
C16 C17 H17A 109.8
C16 C17 H17B 109.8
H17A C17 H17B 108.2
N3 C18 C19 120.12(18)
N3 C18 C25 122.99(18)
C25 C18 C19 116.88(16)
C20 C19 C18 120.51(17)
C20 C19 C24 119.32(18)
C24 C19 C18 120.16(18)
C19 C20 H20 119.8
C19 C20 C21 120.4(2)
C21 C20 H20 119.8
C20 C21 H21 120.0
C22 C21 C20 120.0(2)
C22 C21 H21 120.0
C21 C22 H22 120.1
C21 C22 C23 119.8(2)
C23 C22 H22 120.1
C22 C23 H23 119.8
C24 C23 C22 120.4(2)
C24 C23 H23 119.8
C19 C24 H24 120.0
C23 C24 C19 120.1(2)
C23 C24 H24 120.0
C26 C25 C18 118.39(17)
C26 C25 C30 118.28(18)
C30 C25 C18 123.28(17)
C25 C26 H26 119.4
C27 C26 C25 121.17(18)
C27 C26 H26 119.4
C26 C27 Cl2 118.91(16)
C26 C27 C28 120.79(18)
C28 C27 Cl2 120.30(16)
C27 C28 H28 120.4
C29 C28 C27 119.15(19)
C29 C28 H28 120.4
C28 C29 H29 119.0
C28 C29 C30 121.96(19)
C30 C29 H29 119.0
O2 C30 C25 123.58(18)
O2 C30 C29 117.81(18)
C29 C30 C25 118.61(17)
N4 C31 O3 177.9(3)

loop_
_geom_bond_atom_site_label_1
_geom_bond_atom_site_label_2
_geom_bond_distance
Fe1 O1 1.9718(14)
Fe1 O2 1.9025(14)
Fe1 N1 2.1781(16)
Fe1 N2 2.1717(17)
Fe1 N3 2.1999(17)
Fe1 N4 1.9926(19)
Cl1 C4 1.742(2)
Cl2 C27 1.743(2)
O1 C1 1.325(3)
O2 C30 1.310(2)
O3 C31 1.188(3)
N1 C7 1.287(3)
N1 C14 1.463(2)
N2 H2 1.0000
N2 C15 1.477(3)
N2 C16 1.480(3)
N3 C17 1.475(3)
N3 C18 1.292(2)
N4 C31 1.168(3)
C1 C2 1.405(3)
C1 C6 1.421(3)
C2 H2A 0.9500
C2 C3 1.382(3)
C3 H3 0.9500
C3 C4 1.384(3)
C4 C5 1.380(3)
C5 H5 0.9500
C5 C6 1.404(3)
C6 C7 1.468(3)
C7 C8 1.496(3)
C8 C9 1.387(3)
C8 C13 1.392(3)
C9 H9 0.9500
C9 C10 1.393(3)
C10 H10 0.9500
C10 C11 1.382(4)
C11 H11 0.9500
C11 C12 1.382(4)
C12 H12 0.9500
C12 C13 1.392(3)
C13 H13 0.9500
C14 H14A 0.9900
C14 H14B 0.9900
C14 C15 1.529(3)
C15 H15A 0.9900
C15 H15B 0.9900
C16 H16A 0.9900
C16 H16B 0.9900
C16 C17 1.520(3)
C17 H17A 0.9900
C17 H17B 0.9900
C18 C19 1.504(3)
C18 C25 1.465(3)
C19 C20 1.388(3)
C19 C24 1.392(3)
C20 H20 0.9500
C20 C21 1.391(3)
C21 H21 0.9500
C21 C22 1.379(4)
C22 H22 0.9500
C22 C23 1.388(4)
C23 H23 0.9500
C23 C24 1.382(3)
C24 H24 0.9500
C25 C26 1.410(3)
C25 C30 1.420(3)
C26 H26 0.9500
C26 C27 1.370(3)
C27 C28 1.391(3)
C28 H28 0.9500
C28 C29 1.372(3)
C29 H29 0.9500
C29 C30 1.404(3)

loop_
_geom_torsion_atom_site_label_1
_geom_torsion_atom_site_label_2
_geom_torsion_atom_site_label_3
_geom_torsion_atom_site_label_4
_geom_torsion
Fe1 O1 C1 C2 132.33(15)
Fe1 O1 C1 C6 -48.9(2)
Fe1 O2 C30 C25 13.8(3)
Fe1 O2 C30 C29 -166.69(14)
Fe1 N1 C7 C6 0.0(2)
Fe1 N1 C7 C8 175.45(13)
Fe1 N1 C14 C15 -43.42(17)
Fe1 N2 C15 C14 -26.97(19)
Fe1 N2 C16 C17 53.48(18)
Fe1 N3 C17 C16 11.7(2)
Fe1 N3 C18 C19 165.50(13)
Fe1 N3 C18 C25 -13.4(3)
Cl1 C4 C5 C6 -179.51(15)
Cl2 C27 C28 C29 179.78(16)
O1 C1 C2 C3 -176.93(18)
O1 C1 C6 C5 176.97(17)
O1 C1 C6 C7 -7.2(3)
N1 C7 C8 C9 -103.6(2)
N1 C7 C8 C13 75.0(3)
N1 C14 C15 N2 45.2(2)
N2 C16 C17 N3 -43.4(2)
N3 C18 C19 C20 81.7(2)
N3 C18 C19 C24 -97.5(2)
N3 C18 C25 C26 -175.50(18)
N3 C18 C25 C30 1.8(3)
C1 C2 C3 C4 0.0(3)
C1 C6 C7 N1 31.8(3)
C1 C6 C7 C8 -143.91(18)
C2 C1 C6 C5 -4.2(3)
C2 C1 C6 C7 171.68(17)
C2 C3 C4 Cl1 179.48(16)
C2 C3 C4 C5 -4.3(3)
C3 C4 C5 C6 4.2(3)
C4 C5 C6 C1 0.1(3)
C4 C5 C6 C7 -175.86(18)
C5 C6 C7 N1 -152.25(18)
C5 C6 C7 C8 32.0(2)
C6 C1 C2 C3 4.2(3)
C6 C7 C8 C9 72.0(2)
C6 C7 C8 C13 -109.4(2)
C7 N1 C14 C15 126.72(18)
C7 C8 C9 C10 177.3(2)
C7 C8 C13 C12 -178.1(2)
C8 C9 C10 C11 1.3(3)
C9 C8 C13 C12 0.5(3)
C9 C10 C11 C12 -0.4(4)
C10 C11 C12 C13 -0.5(4)
C11 C12 C13 C8 0.5(4)
C13 C8 C9 C10 -1.4(3)
C14 N1 C7 C6 -169.06(16)
C14 N1 C7 C8 6.4(3)
C15 N2 C16 C17 -72.8(2)
C16 N2 C15 C14 95.09(19)
C17 N3 C18 C19 -3.3(3)
C17 N3 C18 C25 177.77(17)
C18 N3 C17 C16 -177.98(17)
C18 C19 C20 C21 -176.5(2)
C18 C19 C24 C23 177.53(18)
C18 C25 C26 C27 178.73(18)
C18 C25 C30 O2 -0.2(3)
C18 C25 C30 C29 -179.69(18)
C19 C18 C25 C26 5.6(3)
C19 C18 C25 C30 -177.10(17)
C19 C20 C21 C22 -1.3(3)
C20 C19 C24 C23 -1.6(3)
C20 C21 C22 C23 -1.2(3)
C21 C22 C23 C24 2.3(3)
C22 C23 C24 C19 -0.9(3)
C24 C19 C20 C21 2.7(3)
C25 C18 C19 C20 -99.4(2)
C25 C18 C19 C24 81.5(2)
C25 C26 C27 Cl2 -179.99(15)
C25 C26 C27 C28 0.1(3)
C26 C25 C30 O2 177.11(17)
C26 C25 C30 C29 -2.4(3)
C26 C27 C28 C29 -0.3(3)
C27 C28 C29 C30 -0.9(3)
C28 C29 C30 O2 -177.27(18)
C28 C29 C30 C25 2.2(3)
C30 C25 C26 C27 1.3(3)
